data_7110133
loop_
_publ_author_name
'Takashi Kurogi'
'Yutaka Ishida'
'Hiroyuki Kawaguchi'

_publ_section_title
;
 Synthesis of titanium and zirconium complexes supported by a
 p-terphenoxide ligand and their reactions with N2, CO2 and CS2
;
_journal_name_full Chem.Commun.
_journal_page_first 11755
_journal_paper_doi 10.1039/c3cc47284a
_journal_volume 49
_journal_year 2013
_chemical_formula_moiety 'C32 H40 Cl2 O3 Zr'
_chemical_formula_sum 'C32 H40 Cl2 O3 Zr'
_chemical_formula_weight 634.76
_chemical_name_systematic
; 
 ? 
;
_space_group_IT_number 14
_symmetry_cell_setting monoclinic
_symmetry_space_group_name_Hall '-P 2ybc'
_symmetry_space_group_name_H-M 'P 1 21/c 1'
_atom_sites_solution_hydrogens geom
_atom_sites_solution_primary direct
_atom_sites_solution_secondary difmap
_audit_creation_method SHELXL-97
_cell_angle_alpha 90.00
_cell_angle_beta 90.733(3)
_cell_angle_gamma 90.00
_cell_formula_units_Z 4
_cell_length_a 15.032(2)
_cell_length_b 9.1927(15)
_cell_length_c 22.154(4)
_cell_measurement_reflns_used 8077
_cell_measurement_temperature 123(2)
_cell_measurement_theta_max 27.4816
_cell_measurement_theta_min 3.1729
_cell_volume 3061.1(8)
_computing_cell_refinement 'CrystalClear (Rigaku Corp., 2009)'
_computing_data_collection 'CrystalClear (Rigaku Corp., 2009)'
_computing_data_reduction 'CrystalClear (Rigaku Corp., 2009)'
_computing_structure_refinement 'SHELXL-97 (Sheldrick, 1997)'
_computing_structure_solution 'SHELXS-97 (Sheldrick, 1990)'
_diffrn_ambient_temperature 123(2)
_diffrn_detector_area_resol_mean 13.6612
_diffrn_measured_fraction_theta_full 0.993
_diffrn_measured_fraction_theta_max 0.993
_diffrn_measurement_device_type 'Mercury375R CCD (2x2 bin mode)'
_diffrn_measurement_method dtprofit.ref
_diffrn_radiation_detector CCD
_diffrn_radiation_monochromator graphite
_diffrn_radiation_source 'fine-focus sealed tube'
_diffrn_radiation_type MoK\a
_diffrn_radiation_wavelength 0.71075
_diffrn_reflns_av_R_equivalents 0.0497
_diffrn_reflns_av_sigmaI/netI 0.0481
_diffrn_reflns_limit_h_max 19
_diffrn_reflns_limit_h_min -18
_diffrn_reflns_limit_k_max 10
_diffrn_reflns_limit_k_min -11
_diffrn_reflns_limit_l_max 28
_diffrn_reflns_limit_l_min -28
_diffrn_reflns_number 24316
_diffrn_reflns_theta_full 27.48
_diffrn_reflns_theta_max 27.48
_diffrn_reflns_theta_min 3.17
_exptl_absorpt_coefficient_mu 0.564
_exptl_absorpt_correction_T_max 0.9616
_exptl_absorpt_correction_T_min 0.9354
_exptl_absorpt_correction_type multi-scan
_exptl_absorpt_process_details 'Jacobson, R. (1998) Private communication'
_exptl_crystal_colour Colorless
_exptl_crystal_density_diffrn 1.377
_exptl_crystal_density_method 'not measured'
_exptl_crystal_description Block
_exptl_crystal_F_000 1320
_exptl_crystal_size_max 0.12
_exptl_crystal_size_mid 0.09
_exptl_crystal_size_min 0.07
_refine_diff_density_max 1.554
_refine_diff_density_min -0.615
_refine_diff_density_rms 0.097
_refine_ls_extinction_method none
_refine_ls_goodness_of_fit_ref 0.990
_refine_ls_hydrogen_treatment constr
_refine_ls_matrix_type full
_refine_ls_number_parameters 351
_refine_ls_number_reflns 6957
_refine_ls_number_restraints 0
_refine_ls_restrained_S_all 0.990
_refine_ls_R_factor_all 0.0619
_refine_ls_R_factor_gt 0.0498
_refine_ls_shift/su_max 0.001
_refine_ls_shift/su_mean 0.000
_refine_ls_structure_factor_coef Fsqd
_refine_ls_weighting_details 'calc w=1/[\s^2^(Fo^2^)+(0.1000P)^2^+0.0000P] where P=(Fo^2^+2Fc^2^)/3'
_refine_ls_weighting_scheme calc
_refine_ls_wR_factor_gt 0.1326
_refine_ls_wR_factor_ref 0.1460
_reflns_number_gt 5714
_reflns_number_total 6957
_reflns_threshold_expression >2sigma(I)
_cod_data_source_file c3cc47284a.txt
_cod_data_source_block (C6H4)(ArO)2ZrCl2(thf)
_cod_original_sg_symbol_H-M P21/c
_cod_database_code 7110133

loop_
_symmetry_equiv_pos_as_xyz
'x, y, z'
'-x, y+1/2, -z+1/2'
'-x, -y, -z'
'x, -y-1/2, z-1/2'

loop_
_atom_site_label
_atom_site_type_symbol
_atom_site_fract_x
_atom_site_fract_y
_atom_site_fract_z
_atom_site_U_iso_or_equiv
_atom_site_adp_type
_atom_site_occupancy
_atom_site_symmetry_multiplicity
_atom_site_calc_flag
_atom_site_refinement_flags
Zr1 Zr 0.235924(17) 0.39122(3) 0.453819(11) 0.01840(11) Uani 1 1 d .
Cl1 Cl 0.10774(5) 0.29598(9) 0.50357(3) 0.03168(19) Uani 1 1 d .
Cl2 Cl 0.31348(5) 0.16128(8) 0.45360(4) 0.03221(19) Uani 1 1 d .
O1 O 0.19651(13) 0.3829(2) 0.36862(9) 0.0215(4) Uani 1 1 d .
O2 O 0.30255(12) 0.4739(2) 0.52272(8) 0.0209(4) Uani 1 1 d .
C1 C 0.32004(19) 0.5804(3) 0.33468(12) 0.0216(6) Uani 1 1 d .
C2 C 0.37366(18) 0.4845(3) 0.36813(13) 0.0231(6) Uani 1 1 d .
H1 H 0.3866 0.3909 0.3522 0.028 Uiso 1 1 calc R
C3 C 0.40792(17) 0.5237(3) 0.42365(13) 0.0220(6) Uani 1 1 d .
H2 H 0.4456 0.4585 0.4453 0.026 Uiso 1 1 calc R
C4 C 0.38717(18) 0.6601(3) 0.44835(12) 0.0210(6) Uani 1 1 d .
C5 C 0.34534(19) 0.7627(3) 0.41133(13) 0.0238(6) Uani 1 1 d .
H3 H 0.3398 0.8604 0.4247 0.029 Uiso 1 1 calc R
C6 C 0.31177(19) 0.7229(3) 0.35501(12) 0.0237(6) Uani 1 1 d .
H4 H 0.2830 0.7934 0.3302 0.028 Uiso 1 1 calc R
C7 C 0.19625(19) 0.4159(3) 0.30884(12) 0.0202(6) Uani 1 1 d .
C8 C 0.1336(2) 0.3552(3) 0.26809(13) 0.0227(6) Uani 1 1 d .
C9 C 0.1401(2) 0.3967(3) 0.20751(13) 0.0224(6) Uani 1 1 d .
H5 H 0.0992 0.3554 0.1793 0.027 Uiso 1 1 calc R
C10 C 0.2030(2) 0.4947(3) 0.18598(13) 0.0253(6) Uani 1 1 d .
C11 C 0.2614(2) 0.5562(3) 0.22738(13) 0.0247(6) Uani 1 1 d .
H6 H 0.3035 0.6260 0.2142 0.030 Uiso 1 1 calc R
C12 C 0.25946(19) 0.5174(3) 0.28798(13) 0.0229(6) Uani 1 1 d .
C13 C 0.35618(18) 0.5731(3) 0.55069(13) 0.0201(6) Uani 1 1 d .
C14 C 0.39794(18) 0.6800(3) 0.51438(12) 0.0210(6) Uani 1 1 d .
C15 C 0.44214(19) 0.7956(3) 0.54118(14) 0.0263(6) Uani 1 1 d .
H7 H 0.4676 0.8688 0.5165 0.032 Uiso 1 1 calc R
C16 C 0.44986(19) 0.8064(3) 0.60408(14) 0.0254(6) Uani 1 1 d .
C17 C 0.41471(18) 0.6930(3) 0.63785(13) 0.0239(6) Uani 1 1 d .
H8 H 0.4236 0.6959 0.6804 0.029 Uiso 1 1 calc R
C18 C 0.36747(19) 0.5756(3) 0.61391(13) 0.0218(6) Uani 1 1 d .
C19 C 0.06144(19) 0.2485(3) 0.28861(13) 0.0249(6) Uani 1 1 d .
C20 C 0.1053(2) 0.1096(3) 0.31349(15) 0.0324(7) Uani 1 1 d .
H9 H 0.1420 0.0654 0.2822 0.049 Uiso 1 1 calc R
H10 H 0.0592 0.0407 0.3256 0.049 Uiso 1 1 calc R
H11 H 0.1428 0.1341 0.3485 0.049 Uiso 1 1 calc R
C21 C 0.0034(2) 0.3155(4) 0.33820(14) 0.0303(7) Uani 1 1 d .
H12 H 0.0402 0.3347 0.3742 0.045 Uiso 1 1 calc R
H13 H -0.0443 0.2476 0.3484 0.045 Uiso 1 1 calc R
H14 H -0.0226 0.4069 0.3235 0.045 Uiso 1 1 calc R
C22 C -0.0016(2) 0.2059(4) 0.23630(14) 0.0339(7) Uani 1 1 d .
H15 H -0.0299 0.2936 0.2197 0.051 Uiso 1 1 calc R
H16 H -0.0474 0.1396 0.2512 0.051 Uiso 1 1 calc R
H17 H 0.0324 0.1575 0.2046 0.051 Uiso 1 1 calc R
C23 C 0.2059(2) 0.5320(4) 0.12019(14) 0.0333(7) Uani 1 1 d .
H18 H 0.2535 0.6029 0.1134 0.050 Uiso 1 1 calc R
H19 H 0.1488 0.5738 0.1074 0.050 Uiso 1 1 calc R
H20 H 0.2176 0.4437 0.0968 0.050 Uiso 1 1 calc R
C24 C 0.3289(2) 0.4544(3) 0.65419(13) 0.0260(6) Uani 1 1 d .
C25 C 0.3645(2) 0.3059(3) 0.63371(15) 0.0335(7) Uani 1 1 d .
H21 H 0.3406 0.2294 0.6597 0.050 Uiso 1 1 calc R
H22 H 0.4296 0.3057 0.6365 0.050 Uiso 1 1 calc R
H23 H 0.3458 0.2879 0.5918 0.050 Uiso 1 1 calc R
C26 C 0.3567(3) 0.4742(4) 0.72036(15) 0.0406(8) Uani 1 1 d .
H24 H 0.3293 0.5628 0.7363 0.061 Uiso 1 1 calc R
H25 H 0.4216 0.4824 0.7234 0.061 Uiso 1 1 calc R
H26 H 0.3369 0.3901 0.7438 0.061 Uiso 1 1 calc R
C27 C 0.2275(2) 0.4575(4) 0.65064(15) 0.0343(7) Uani 1 1 d .
H27 H 0.2061 0.5534 0.6632 0.051 Uiso 1 1 calc R
H28 H 0.2034 0.3827 0.6774 0.051 Uiso 1 1 calc R
H29 H 0.2079 0.4383 0.6090 0.051 Uiso 1 1 calc R
C28 C 0.4953(2) 0.9330(4) 0.63407(15) 0.0346(7) Uani 1 1 d .
H30 H 0.4583 0.9691 0.6670 0.052 Uiso 1 1 calc R
H31 H 0.5040 1.0107 0.6044 0.052 Uiso 1 1 calc R
H32 H 0.5531 0.9019 0.6504 0.052 Uiso 1 1 calc R
O3 O 0.16505(13) 0.6069(2) 0.45388(9) 0.0210(4) Uani 1 1 d .
C29 C 0.1497(2) 0.6945(4) 0.50777(14) 0.0360(8) Uani 1 1 d .
H33 H 0.2057 0.7076 0.5311 0.043 Uiso 1 1 calc R
H34 H 0.1054 0.6471 0.5340 0.043 Uiso 1 1 calc R
C30 C 0.1149(2) 0.8403(4) 0.48499(14) 0.0319(7) Uani 1 1 d .
H35 H 0.1618 0.9158 0.4877 0.038 Uiso 1 1 calc R
H36 H 0.0631 0.8724 0.5087 0.038 Uiso 1 1 calc R
C31 C 0.0880(2) 0.8126(4) 0.41945(14) 0.0311(7) Uani 1 1 d .
H37 H 0.0263 0.8459 0.4116 0.037 Uiso 1 1 calc R
H38 H 0.1283 0.8644 0.3918 0.037 Uiso 1 1 calc R
C32 C 0.0953(2) 0.6494(3) 0.41085(13) 0.0267(6) Uani 1 1 d .
H39 H 0.0384 0.6005 0.4201 0.032 Uiso 1 1 calc R
H40 H 0.1123 0.6253 0.3690 0.032 Uiso 1 1 calc R

loop_
_atom_site_aniso_label
_atom_site_aniso_U_11
_atom_site_aniso_U_22
_atom_site_aniso_U_33
_atom_site_aniso_U_23
_atom_site_aniso_U_13
_atom_site_aniso_U_12
Zr1 0.01919(17) 0.01859(17) 0.01739(16) 0.00137(9) -0.00071(11) -0.00161(10)
Cl1 0.0267(4) 0.0387(4) 0.0297(4) 0.0064(3) 0.0035(3) -0.0078(3)
Cl2 0.0341(4) 0.0213(4) 0.0412(4) 0.0004(3) 0.0002(3) 0.0045(3)
O1 0.0251(11) 0.0214(10) 0.0181(10) 0.0008(7) -0.0012(8) -0.0017(8)
O2 0.0217(10) 0.0210(10) 0.0201(9) 0.0010(7) -0.0022(8) -0.0030(8)
C1 0.0229(14) 0.0255(14) 0.0165(13) 0.0024(10) 0.0049(11) -0.0053(12)
C2 0.0210(14) 0.0254(15) 0.0230(14) -0.0007(11) 0.0035(11) -0.0025(11)
C3 0.0147(12) 0.0264(15) 0.0248(14) 0.0024(11) -0.0001(11) -0.0002(11)
C4 0.0185(13) 0.0217(14) 0.0229(13) 0.0022(11) -0.0006(11) -0.0066(11)
C5 0.0290(15) 0.0192(14) 0.0233(14) 0.0002(11) 0.0028(11) -0.0036(12)
C6 0.0283(15) 0.0227(14) 0.0201(13) 0.0052(11) 0.0025(11) -0.0043(12)
C7 0.0217(14) 0.0224(13) 0.0166(13) -0.0011(10) 0.0015(11) 0.0003(11)
C8 0.0268(15) 0.0195(13) 0.0218(14) 0.0018(11) 0.0000(12) 0.0012(12)
C9 0.0274(15) 0.0223(15) 0.0173(13) -0.0020(10) -0.0035(11) 0.0012(11)
C10 0.0312(16) 0.0271(15) 0.0176(13) 0.0001(11) 0.0015(12) 0.0053(13)
C11 0.0292(15) 0.0251(15) 0.0197(14) 0.0018(11) 0.0069(12) -0.0001(13)
C12 0.0235(14) 0.0245(14) 0.0208(13) -0.0037(11) 0.0006(11) -0.0003(12)
C13 0.0170(13) 0.0206(13) 0.0227(14) -0.0014(11) -0.0009(11) 0.0012(11)
C14 0.0173(13) 0.0238(14) 0.0219(13) 0.0008(11) 0.0013(11) -0.0009(11)
C15 0.0237(15) 0.0244(15) 0.0308(16) 0.0001(12) -0.0003(12) -0.0018(12)
C16 0.0229(14) 0.0256(15) 0.0276(15) -0.0047(12) 0.0019(12) -0.0002(12)
C17 0.0222(14) 0.0277(15) 0.0219(13) -0.0046(11) -0.0004(11) 0.0037(12)
C18 0.0201(14) 0.0240(14) 0.0212(14) 0.0009(11) -0.0006(11) 0.0026(11)
C19 0.0284(15) 0.0211(14) 0.0251(14) 0.0010(11) -0.0042(12) -0.0073(12)
C20 0.043(2) 0.0229(16) 0.0310(17) 0.0034(12) -0.0051(14) -0.0066(13)
C21 0.0238(15) 0.0342(17) 0.0329(16) 0.0002(13) 0.0018(13) -0.0075(13)
C22 0.0396(18) 0.0334(18) 0.0284(16) 0.0029(13) -0.0112(14) -0.0138(14)
C23 0.0382(18) 0.0398(19) 0.0220(15) 0.0029(13) 0.0000(13) -0.0005(15)
C24 0.0321(16) 0.0258(15) 0.0200(14) 0.0032(11) -0.0021(12) 0.0009(13)
C25 0.0435(19) 0.0266(16) 0.0305(16) 0.0070(13) -0.0038(14) -0.0002(14)
C26 0.054(2) 0.045(2) 0.0227(15) 0.0062(14) -0.0074(15) -0.0076(18)
C27 0.0345(17) 0.0396(19) 0.0290(17) 0.0056(14) 0.0059(14) -0.0027(15)
C28 0.0369(18) 0.0343(18) 0.0325(17) -0.0115(14) -0.0008(14) -0.0083(15)
O3 0.0234(10) 0.0223(10) 0.0174(10) -0.0016(7) -0.0035(8) 0.0032(8)
C29 0.047(2) 0.0402(19) 0.0202(14) -0.0107(13) -0.0063(13) 0.0212(16)
C30 0.0392(18) 0.0253(16) 0.0310(16) -0.0054(13) -0.0060(14) 0.0016(14)
C31 0.0339(17) 0.0299(17) 0.0295(16) 0.0049(12) -0.0028(13) 0.0080(14)
C32 0.0288(15) 0.0288(15) 0.0224(14) -0.0032(12) -0.0075(12) 0.0077(13)

loop_
_atom_type_symbol
_atom_type_description
_atom_type_scat_dispersion_real
_atom_type_scat_dispersion_imag
_atom_type_scat_source
C C 0.0033 0.0016 'International Tables Vol C Tables 4.2.6.8 and 6.1.1.4'
H H 0.0000 0.0000 'International Tables Vol C Tables 4.2.6.8 and 6.1.1.4'
O O 0.0106 0.0060 'International Tables Vol C Tables 4.2.6.8 and 6.1.1.4'
Zr Zr -2.9673 0.5597 'International Tables Vol C Tables 4.2.6.8 and 6.1.1.4'
Cl Cl 0.1484 0.1585 'International Tables Vol C Tables 4.2.6.8 and 6.1.1.4'

loop_
_geom_angle_atom_site_label_1
_geom_angle_atom_site_label_2
_geom_angle_atom_site_label_3
_geom_angle
O2 Zr1 O1 154.27(8)
O2 Zr1 O3 83.99(8)
O1 Zr1 O3 84.15(7)
O2 Zr1 Cl1 100.87(6)
O1 Zr1 Cl1 101.10(6)
O3 Zr1 Cl1 86.46(6)
O2 Zr1 Cl2 95.68(6)
O1 Zr1 Cl2 95.94(6)
O3 Zr1 Cl2 179.37(6)
Cl1 Zr1 Cl2 94.14(3)
C7 O1 Zr1 157.13(18)
C13 O2 Zr1 154.77(18)
C6 C1 C2 118.3(3)
C6 C1 C12 122.4(3)
C2 C1 C12 117.8(3)
C3 C2 C1 121.0(3)
C2 C3 C4 120.0(3)
C5 C4 C3 118.4(3)
C5 C4 C14 122.7(3)
C3 C4 C14 118.2(3)
C6 C5 C4 120.4(3)
C5 C6 C1 120.4(3)
O1 C7 C8 121.9(3)
O1 C7 C12 118.2(2)
C8 C7 C12 119.9(3)
C9 C8 C7 116.8(3)
C9 C8 C19 121.1(3)
C7 C8 C19 122.1(3)
C10 C9 C8 124.1(3)
C11 C10 C9 117.7(3)
C11 C10 C23 121.6(3)
C9 C10 C23 120.7(3)
C10 C11 C12 121.0(3)
C11 C12 C7 120.5(3)
C11 C12 C1 123.5(3)
C7 C12 C1 116.0(2)
O2 C13 C18 121.8(2)
O2 C13 C14 118.0(2)
C18 C13 C14 120.2(3)
C15 C14 C13 120.1(3)
C15 C14 C4 124.4(3)
C13 C14 C4 115.5(2)
C14 C15 C16 121.0(3)
C17 C16 C15 117.1(3)
C17 C16 C28 121.1(3)
C15 C16 C28 121.8(3)
C16 C17 C18 124.8(3)
C17 C18 C13 116.4(3)
C17 C18 C24 122.1(3)
C13 C18 C24 121.4(3)
C8 C19 C20 109.6(2)
C8 C19 C22 111.7(2)
C20 C19 C22 108.5(3)
C8 C19 C21 111.4(2)
C20 C19 C21 108.7(3)
C22 C19 C21 106.9(3)
C27 C24 C26 107.9(3)
C27 C24 C25 110.6(3)
C26 C24 C25 107.3(3)
C27 C24 C18 109.8(2)
C26 C24 C18 111.6(3)
C25 C24 C18 109.6(2)
C29 O3 C32 105.4(2)
C29 O3 Zr1 124.44(17)
C32 O3 Zr1 124.82(16)
O3 C29 C30 105.7(2)
C29 C30 C31 104.7(2)
C32 C31 C30 105.5(2)
O3 C32 C31 103.6(2)

loop_
_geom_bond_atom_site_label_1
_geom_bond_atom_site_label_2
_geom_bond_distance
Zr1 O2 1.9678(19)
Zr1 O1 1.973(2)
Zr1 O3 2.2508(19)
Zr1 Cl1 2.3976(8)
Zr1 Cl2 2.4140(8)
O1 C7 1.359(3)
O2 C13 1.361(3)
C1 C6 1.392(4)
C1 C2 1.400(4)
C1 C12 1.487(4)
C2 C3 1.375(4)
C3 C4 1.405(4)
C4 C5 1.394(4)
C4 C14 1.481(4)
C5 C6 1.389(4)
C7 C8 1.411(4)
C7 C12 1.414(4)
C8 C9 1.400(4)
C8 C19 1.536(4)
C9 C10 1.394(4)
C10 C11 1.383(4)
C10 C23 1.498(4)
C11 C12 1.390(4)
C13 C18 1.409(4)
C13 C14 1.421(4)
C14 C15 1.383(4)
C15 C16 1.400(4)
C16 C17 1.391(4)
C16 C28 1.500(4)
C17 C18 1.393(4)
C18 C24 1.545(4)
C19 C20 1.536(4)
C19 C22 1.538(4)
C19 C21 1.540(4)
C24 C27 1.526(4)
C24 C26 1.530(4)
C24 C25 1.536(4)
O3 C29 1.461(3)
O3 C32 1.461(3)
C29 C30 1.523(4)
C30 C31 1.524(4)
C31 C32 1.516(4)

loop_
_geom_torsion_atom_site_label_1
_geom_torsion_atom_site_label_2
_geom_torsion_atom_site_label_3
_geom_torsion_atom_site_label_4
_geom_torsion
O2 Zr1 O1 C7 12.4(6)
O3 Zr1 O1 C7 75.4(5)
Cl1 Zr1 O1 C7 160.6(5)
Cl2 Zr1 O1 C7 -104.0(5)
O1 Zr1 O2 C13 4.0(5)
O3 Zr1 O2 C13 -59.0(4)
Cl1 Zr1 O2 C13 -144.2(4)
Cl2 Zr1 O2 C13 120.4(4)
C6 C1 C2 C3 8.4(4)
C12 C1 C2 C3 -158.0(3)
C1 C2 C3 C4 1.8(4)
C2 C3 C4 C5 -11.3(4)
C2 C3 C4 C14 159.4(3)
C3 C4 C5 C6 10.6(4)
C14 C4 C5 C6 -159.6(3)
C4 C5 C6 C1 -0.4(4)
C2 C1 C6 C5 -9.1(4)
C12 C1 C6 C5 156.7(3)
Zr1 O1 C7 C8 -178.3(3)
Zr1 O1 C7 C12 -0.1(6)
O1 C7 C8 C9 -179.7(2)
C12 C7 C8 C9 2.2(4)
O1 C7 C8 C19 0.3(4)
C12 C7 C8 C19 -177.9(3)
C7 C8 C9 C10 -1.1(4)
C19 C8 C9 C10 178.9(3)
C8 C9 C10 C11 -1.1(4)
C8 C9 C10 C23 179.4(3)
C9 C10 C11 C12 2.3(4)
C23 C10 C11 C12 -178.2(3)
C10 C11 C12 C7 -1.3(4)
C10 C11 C12 C1 -179.6(3)
O1 C7 C12 C11 -179.3(3)
C8 C7 C12 C11 -1.1(4)
O1 C7 C12 C1 -0.8(4)
C8 C7 C12 C1 177.4(3)
C6 C1 C12 C11 71.7(4)
C2 C1 C12 C11 -122.5(3)
C6 C1 C12 C7 -106.7(3)
C2 C1 C12 C7 59.1(3)
Zr1 O2 C13 C18 168.3(3)
Zr1 O2 C13 C14 -8.8(6)
O2 C13 C14 C15 170.4(2)
C18 C13 C14 C15 -6.8(4)
O2 C13 C14 C4 -7.4(4)
C18 C13 C14 C4 175.5(3)
C5 C4 C14 C15 -58.6(4)
C3 C4 C14 C15 131.1(3)
C5 C4 C14 C13 119.0(3)
C3 C4 C14 C13 -51.2(3)
C13 C14 C15 C16 2.7(4)
C4 C14 C15 C16 -179.7(3)
C14 C15 C16 C17 2.7(4)
C14 C15 C16 C28 -178.2(3)
C15 C16 C17 C18 -4.6(4)
C28 C16 C17 C18 176.4(3)
C16 C17 C18 C13 0.7(4)
C16 C17 C18 C24 -179.0(3)
O2 C13 C18 C17 -172.1(2)
C14 C13 C18 C17 5.0(4)
O2 C13 C18 C24 7.7(4)
C14 C13 C18 C24 -175.3(3)
C9 C8 C19 C20 116.7(3)
C7 C8 C19 C20 -63.3(4)
C9 C8 C19 C22 -3.6(4)
C7 C8 C19 C22 176.5(3)
C9 C8 C19 C21 -123.0(3)
C7 C8 C19 C21 57.1(4)
C17 C18 C24 C27 114.4(3)
C13 C18 C24 C27 -65.3(4)
C17 C18 C24 C26 -5.2(4)
C13 C18 C24 C26 175.1(3)
C17 C18 C24 C25 -123.9(3)
C13 C18 C24 C25 56.4(4)
O2 Zr1 O3 C29 -30.9(2)
O1 Zr1 O3 C29 172.0(2)
Cl1 Zr1 O3 C29 70.4(2)
O2 Zr1 O3 C32 178.6(2)
O1 Zr1 O3 C32 21.5(2)
Cl1 Zr1 O3 C32 -80.0(2)
C32 O3 C29 C30 -34.5(3)
Zr1 O3 C29 C30 170.30(19)
O3 C29 C30 C31 15.4(4)
C29 C30 C31 C32 8.4(4)
C29 O3 C32 C31 39.5(3)
Zr1 O3 C32 C31 -165.42(18)
C30 C31 C32 O3 -29.1(3)
